data_7012990
loop_
_publ_author_name
'Beagley, Paul'
'Blackie, Margaret A. L.'
'Chibale, Kelly'
'Clarkson, Cailean'
'Meijboom, Reinout'
'Moss, John R.'
'Smith, Peter J.'
'Su, Hong'

_publ_section_title
;
 Synthesis and antiplasmodial activity in vitro of new
 ferrocene?chloroquine analoguesElectronic supplementary information
 (ESI) available: NMR scale synthesis of 7a and 1H NMR spectrum of 12.
 See http://www.rsc.org/suppdata/dt/b3/b303335j/
;
_journal_issue 15
_journal_name_full 'Dalton Transactions'
_journal_page_first 3046
_journal_paper_doi 10.1039/b303335j
_journal_year 2003
_chemical_formula_sum 'C25 H29 Cl Fe N4'
_chemical_formula_weight 476.82
_chemical_name_common
;
N-(7-chloro-quinolin-4-yl)-N'-(2-dimethylaminomethylferrocen-1-ylmethyl)
-ethane-1,2-diamine
;
_chemical_name_systematic
;
N-(7-chloro-quinolin-4-yl)-N'-(2-dimethylaminomethylferrocen-1-ylmethyl)
-ethane-1,2-diamine
;
_space_group_IT_number 14
_symmetry_cell_setting monoclinic
_symmetry_space_group_name_Hall '-P 2ybc'
_symmetry_space_group_name_H-M 'P 1 21/c 1'
_atom_sites_solution_hydrogens geom
_atom_sites_solution_primary direct
_atom_sites_solution_secondary difmap
_audit_creation_method SHELXL-97
_cell_angle_alpha 90.00
_cell_angle_beta 92.7270(10)
_cell_angle_gamma 90.00
_cell_formula_units_Z 4
_cell_length_a 10.7012(3)
_cell_length_b 16.2573(4)
_cell_length_c 13.7853(3)
_cell_measurement_temperature 173(2)
_cell_volume 2395.55(10)
_computing_cell_refinement 'DENZO-SMN (Otwinowski & Minor, 1997)'
_computing_data_collection 'COLLECT (2000)'
_computing_data_reduction 'DENZO-SMN (Otwinowski & Minor, 1997)'
_computing_molecular_graphics PovRay
_computing_publication_material 'SHELXL-97 (Sheldrick, 1997)'
_computing_structure_refinement 'SHELXL-97 (Sheldrick, 1997)'
_computing_structure_solution 'SHELXS-97 (Sheldrick, 1990)'
_diffrn_ambient_temperature 173(2)
_diffrn_measured_fraction_theta_full 0.993
_diffrn_measured_fraction_theta_max 0.993
_diffrn_measurement_device_type 'Nonius Kappa CCD diffractometer'
_diffrn_measurement_method '1.0\% \f scans and \w scans'
_diffrn_radiation_monochromator graphite
_diffrn_radiation_source 'fine-focus sealed tube'
_diffrn_radiation_type MoK\a
_diffrn_radiation_wavelength 0.71073
_diffrn_reflns_av_R_equivalents 0.0240
_diffrn_reflns_av_sigmaI/netI 0.0385
_diffrn_reflns_limit_h_max 13
_diffrn_reflns_limit_h_min -13
_diffrn_reflns_limit_k_max 20
_diffrn_reflns_limit_k_min -20
_diffrn_reflns_limit_l_max 17
_diffrn_reflns_limit_l_min -17
_diffrn_reflns_number 10265
_diffrn_reflns_theta_full 27.49
_diffrn_reflns_theta_max 27.49
_diffrn_reflns_theta_min 1.91
_exptl_absorpt_coefficient_mu 0.760
_exptl_crystal_colour red
_exptl_crystal_density_diffrn 1.322
_exptl_crystal_density_meas ?
_exptl_crystal_density_method 'not measured'
_exptl_crystal_description needle
_exptl_crystal_F_000 1000
_exptl_crystal_size_max 0.39
_exptl_crystal_size_mid 0.35
_exptl_crystal_size_min 0.29
_refine_diff_density_max 0.235
_refine_diff_density_min -0.287
_refine_diff_density_rms 0.046
_refine_ls_extinction_coef 0.0000(3)
_refine_ls_extinction_expression Fc^*^=kFc[1+0.001xFc^2^\l^3^/sin(2\q)]^-1/4^
_refine_ls_extinction_method SHELXL
_refine_ls_goodness_of_fit_ref 1.024
_refine_ls_hydrogen_treatment mixed
_refine_ls_matrix_type full
_refine_ls_number_parameters 291
_refine_ls_number_reflns 5459
_refine_ls_number_restraints 2
_refine_ls_restrained_S_all 1.024
_refine_ls_R_factor_all 0.0546
_refine_ls_R_factor_gt 0.0338
_refine_ls_shift/su_max 0.001
_refine_ls_shift/su_mean 0.000
_refine_ls_structure_factor_coef Fsqd
_refine_ls_weighting_details 'calc w=1/[\s^2^(Fo^2^)+(0.0337P)^2^+0.6881P] where P=(Fo^2^+2Fc^2^)/3'
_refine_ls_weighting_scheme calc
_refine_ls_wR_factor_gt 0.0750
_refine_ls_wR_factor_ref 0.0825
_reflns_number_gt 4107
_reflns_number_total 5459
_reflns_threshold_expression >2sigma(I)
_cod_data_source_file b303335j.txt
_cod_data_source_block structure_5a
_cod_depositor_comments
;
The following automatic conversions were performed:
'_symmetry_cell_setting' value 'Monoclinic' changed to 'monoclinic'
according to '/home/saulius/struct/CIF-dictionaries/cif_core.dic'
dictionary named 'cif_core.dic' version 2.4.1 from 2010-06-29.

Automatic conversion script
Id: cif_fix_enum 1555 2011-01-17 13:19:09Z saulius 

The following automatic conversions were performed:

'_exptl_crystal_density_meas' value 'N/A' was changed to '?' - the
value is perceived as not measured.

Automatic conversion script
Id: cif_fix_values 3008 2015-01-20 13:52:24Z robertas 
;
_cod_original_sg_symbol_H-M P21/c
_cod_database_code 7012990

loop_
_symmetry_equiv_pos_as_xyz
'x, y, z'
'-x, y+1/2, -z+1/2'
'-x, -y, -z'
'x, -y-1/2, z-1/2'

loop_
_atom_site_label
_atom_site_type_symbol
_atom_site_fract_x
_atom_site_fract_y
_atom_site_fract_z
_atom_site_U_iso_or_equiv
_atom_site_adp_type
_atom_site_occupancy
_atom_site_symmetry_multiplicity
_atom_site_calc_flag
_atom_site_refinement_flags
_atom_site_disorder_assembly
_atom_site_disorder_group
Fe Fe 0.15410(2) 0.203002(14) 0.455355(17) 0.02922(9) Uani 1 1 d . . .
Cl Cl 0.14234(6) 0.88336(3) 0.33769(4) 0.05484(16) Uani 1 1 d . . .
C1 C 0.15796(17) 0.32787(10) 0.44095(12) 0.0306(4) Uani 1 1 d . . .
C18 C 0.23098(16) 0.79460(10) 0.32482(13) 0.0315(4) Uani 1 1 d . . .
N1 N 0.44655(13) 0.39014(8) 0.41524(10) 0.0281(3) Uani 1 1 d D . .
C2 C 0.28110(17) 0.29648(10) 0.46135(12) 0.0290(4) Uani 1 1 d . . .
C16 C 0.36892(16) 0.69556(10) 0.39877(12) 0.0299(4) Uani 1 1 d . . .
H16 H 0.4103 0.6729 0.4551 0.036 Uiso 1 1 calc R . .
C6 C 0.1933(2) 0.13109(11) 0.33925(14) 0.0406(5) Uani 1 1 d . . .
H6 H 0.2545 0.1423 0.2933 0.049 Uiso 1 1 calc R . .
C19 C 0.24157(16) 0.75980(11) 0.23576(12) 0.0310(4) Uani 1 1 d . . .
H19 H 0.1950 0.7814 0.1811 0.037 Uiso 1 1 calc R . .
C20 C 0.32134(16) 0.69186(10) 0.22431(12) 0.0285(4) Uani 1 1 d . . .
C15 C 0.38704(15) 0.65906(10) 0.30742(11) 0.0260(4) Uani 1 1 d . . .
N3 N 0.33238(15) 0.66225(10) 0.13211(10) 0.0369(4) Uani 1 1 d . . .
C8 C 0.0980(2) 0.08402(11) 0.47411(14) 0.0430(5) Uani 1 1 d . . .
H8 H 0.0840 0.0580 0.5343 0.052 Uiso 1 1 calc R . .
C11 C 0.38964(17) 0.30798(10) 0.39883(13) 0.0320(4) Uani 1 1 d . . .
H11A H 0.4530 0.2649 0.4139 0.038 Uiso 1 1 calc R . .
H11B H 0.3614 0.3024 0.3297 0.038 Uiso 1 1 calc R . .
N2 N 0.52978(14) 0.55563(9) 0.37285(11) 0.0323(3) Uani 1 1 d D . .
C14 C 0.46872(16) 0.59003(10) 0.29461(12) 0.0290(4) Uani 1 1 d . . .
C5 C 0.0827(2) 0.30478(11) 0.51937(14) 0.0406(5) Uani 1 1 d . . .
H5 H -0.0033 0.3174 0.5250 0.049 Uiso 1 1 calc R . .
C3 C 0.2809(2) 0.25510(11) 0.55261(13) 0.0396(5) Uani 1 1 d . . .
H3 H 0.3507 0.2289 0.5846 0.047 Uiso 1 1 calc R . .
C13 C 0.61284(17) 0.48516(11) 0.36821(15) 0.0377(4) Uani 1 1 d . . .
H13A H 0.6622 0.4808 0.4306 0.045 Uiso 1 1 calc R . .
H13B H 0.6722 0.4949 0.3165 0.045 Uiso 1 1 calc R . .
C7 C 0.2128(2) 0.08646(11) 0.42695(15) 0.0454(5) Uani 1 1 d . . .
H7 H 0.2894 0.0624 0.4501 0.054 Uiso 1 1 calc R . .
C12 C 0.54614(17) 0.40369(11) 0.34830(14) 0.0367(4) Uani 1 1 d . . .
H12A H 0.5102 0.4034 0.2808 0.044 Uiso 1 1 calc R . .
H12B H 0.6074 0.3582 0.3548 0.044 Uiso 1 1 calc R . .
C22 C 0.48021(18) 0.56231(12) 0.19984(13) 0.0375(4) Uani 1 1 d . . .
H22 H 0.5347 0.5180 0.1868 0.045 Uiso 1 1 calc R . .
C21 C 0.41076(19) 0.60042(12) 0.12434(13) 0.0412(5) Uani 1 1 d . . .
H21 H 0.4211 0.5796 0.0608 0.049 Uiso 1 1 calc R . .
C17 C 0.29350(17) 0.76244(11) 0.40806(13) 0.0339(4) Uani 1 1 d . . .
H17 H 0.2835 0.7868 0.4699 0.041 Uiso 1 1 calc R . .
C10 C 0.06708(19) 0.15578(11) 0.33225(13) 0.0390(5) Uani 1 1 d . . .
H10 H 0.0281 0.1864 0.2805 0.047 Uiso 1 1 calc R . .
C4 C 0.1590(2) 0.25982(12) 0.58722(14) 0.0474(6) Uani 1 1 d . . .
H4 H 0.1326 0.2367 0.6461 0.057 Uiso 1 1 calc R . .
C9 C 0.00831(19) 0.12712(11) 0.41551(14) 0.0399(5) Uani 1 1 d . . .
H9 H -0.0768 0.1354 0.4296 0.048 Uiso 1 1 calc R . .
N4 N 0.17788(13) 0.45557(8) 0.34553(11) 0.0317(3) Uani 1 1 d . . .
C23 C 0.11812(18) 0.37443(10) 0.35082(13) 0.0356(4) Uani 1 1 d . . .
H23A H 0.1392 0.3417 0.2933 0.043 Uiso 1 1 calc R . .
H23B H 0.0262 0.3817 0.3488 0.043 Uiso 1 1 calc R . .
C25 C 0.1255(2) 0.51216(12) 0.41399(17) 0.0496(5) Uani 1 1 d . . .
H25A H 0.1697 0.5649 0.4119 0.074 Uiso 1 1 calc R . .
H25B H 0.1347 0.4891 0.4796 0.074 Uiso 1 1 calc R . .
H25C H 0.0365 0.5208 0.3967 0.074 Uiso 1 1 calc R . .
C24 C 0.1604(2) 0.48764(12) 0.24652(15) 0.0478(5) Uani 1 1 d . . .
H24A H 0.0708 0.4911 0.2288 0.072 Uiso 1 1 calc R . .
H24B H 0.2009 0.4508 0.2014 0.072 Uiso 1 1 calc R . .
H24C H 0.1978 0.5425 0.2432 0.072 Uiso 1 1 calc R . .
H2 H 0.5238(19) 0.5810(12) 0.4361(7) 0.055(6) Uiso 1 1 d D . .
H1 H 0.3790(11) 0.4284(8) 0.3998(12) 0.031(5) Uiso 1 1 d D . .

loop_
_atom_site_aniso_label
_atom_site_aniso_U_11
_atom_site_aniso_U_22
_atom_site_aniso_U_33
_atom_site_aniso_U_23
_atom_site_aniso_U_13
_atom_site_aniso_U_12
Fe 0.03855(16) 0.02108(13) 0.02813(14) -0.00060(10) 0.00276(10) -0.00442(10)
Cl 0.0646(4) 0.0514(3) 0.0475(3) -0.0026(2) -0.0075(3) 0.0264(3)
C1 0.0391(11) 0.0197(8) 0.0328(9) -0.0033(7) 0.0001(8) -0.0039(7)
C18 0.0288(10) 0.0307(9) 0.0346(9) 0.0018(8) -0.0024(7) 0.0003(7)
N1 0.0267(8) 0.0208(7) 0.0363(8) -0.0001(6) -0.0032(6) 0.0017(6)
C2 0.0379(10) 0.0207(8) 0.0277(8) -0.0017(7) -0.0052(7) -0.0048(7)
C16 0.0345(10) 0.0295(9) 0.0248(8) 0.0035(7) -0.0077(7) -0.0033(7)
C6 0.0505(13) 0.0294(9) 0.0431(11) -0.0112(9) 0.0130(9) -0.0082(9)
C19 0.0301(10) 0.0348(9) 0.0277(9) 0.0070(8) -0.0044(7) -0.0045(8)
C20 0.0304(9) 0.0312(9) 0.0239(8) 0.0022(7) 0.0000(7) -0.0101(7)
C15 0.0262(9) 0.0257(8) 0.0260(8) 0.0019(7) -0.0013(7) -0.0075(7)
N3 0.0471(10) 0.0405(9) 0.0233(7) 0.0041(7) 0.0027(7) -0.0023(8)
C8 0.0627(14) 0.0256(9) 0.0409(11) 0.0037(8) 0.0024(10) -0.0152(9)
C11 0.0337(10) 0.0260(9) 0.0358(10) -0.0029(7) -0.0043(8) -0.0017(7)
N2 0.0333(9) 0.0264(7) 0.0366(8) -0.0001(7) -0.0048(7) 0.0000(6)
C14 0.0286(10) 0.0276(9) 0.0310(9) 0.0020(7) 0.0015(7) -0.0085(7)
C5 0.0505(13) 0.0290(9) 0.0436(11) -0.0070(9) 0.0161(9) -0.0018(9)
C3 0.0575(14) 0.0285(10) 0.0316(10) 0.0009(8) -0.0094(9) -0.0075(9)
C13 0.0282(10) 0.0353(10) 0.0494(11) 0.0031(9) -0.0003(8) 0.0009(8)
C7 0.0520(14) 0.0242(9) 0.0594(13) -0.0053(9) -0.0030(11) 0.0017(9)
C12 0.0340(11) 0.0294(9) 0.0471(11) 0.0001(8) 0.0072(9) 0.0047(8)
C22 0.0384(11) 0.0360(10) 0.0390(10) -0.0007(8) 0.0097(9) -0.0012(8)
C21 0.0525(13) 0.0459(11) 0.0261(9) -0.0025(9) 0.0101(9) -0.0057(10)
C17 0.0395(11) 0.0344(10) 0.0272(9) -0.0026(8) -0.0038(8) -0.0016(8)
C10 0.0502(13) 0.0341(10) 0.0325(10) -0.0051(8) 0.0000(9) -0.0094(9)
C4 0.0811(17) 0.0338(10) 0.0280(10) -0.0018(8) 0.0091(10) -0.0082(10)
C9 0.0417(12) 0.0371(10) 0.0412(11) -0.0057(9) 0.0039(9) -0.0131(9)
N4 0.0293(8) 0.0262(7) 0.0389(8) 0.0060(6) -0.0043(7) -0.0025(6)
C23 0.0374(11) 0.0269(9) 0.0416(10) 0.0043(8) -0.0084(8) -0.0048(8)
C25 0.0459(13) 0.0325(10) 0.0707(15) -0.0045(10) 0.0067(11) 0.0006(9)
C24 0.0464(13) 0.0442(11) 0.0511(12) 0.0189(10) -0.0146(10) -0.0123(9)

loop_
_atom_type_symbol
_atom_type_description
_atom_type_scat_dispersion_real
_atom_type_scat_dispersion_imag
_atom_type_scat_source
C C 0.0033 0.0016 'International Tables Vol C Tables 4.2.6.8 and 6.1.1.4'
H H 0.0000 0.0000 'International Tables Vol C Tables 4.2.6.8 and 6.1.1.4'
N N 0.0061 0.0033 'International Tables Vol C Tables 4.2.6.8 and 6.1.1.4'
Cl Cl 0.1484 0.1585 'International Tables Vol C Tables 4.2.6.8 and 6.1.1.4'
Fe Fe 0.3463 0.8444 'International Tables Vol C Tables 4.2.6.8 and 6.1.1.4'

loop_
_geom_angle_atom_site_label_1
_geom_angle_atom_site_label_2
_geom_angle_atom_site_label_3
_geom_angle
_geom_angle_site_symmetry_1
_geom_angle_site_symmetry_3
_geom_angle_publ_flag
C4 Fe C2 68.71(8) . . ?
C4 Fe C7 126.68(8) . . ?
C2 Fe C7 119.33(8) . . ?
C4 Fe C1 68.65(7) . . ?
C2 Fe C1 41.01(7) . . ?
C7 Fe C1 153.85(8) . . ?
C4 Fe C5 40.61(8) . . ?
C2 Fe C5 68.92(8) . . ?
C7 Fe C5 163.98(8) . . ?
C1 Fe C5 40.97(7) . . ?
C4 Fe C6 164.05(9) . . ?
C2 Fe C6 107.30(8) . . ?
C7 Fe C6 40.62(8) . . ?
C1 Fe C6 119.18(7) . . ?
C5 Fe C6 153.95(8) . . ?
C4 Fe C9 120.02(9) . . ?
C2 Fe C9 163.79(7) . . ?
C7 Fe C9 68.02(8) . . ?
C1 Fe C9 126.38(8) . . ?
C5 Fe C9 108.00(8) . . ?
C6 Fe C9 68.06(8) . . ?
C4 Fe C3 40.47(8) . . ?
C2 Fe C3 40.90(7) . . ?
C7 Fe C3 108.06(8) . . ?
C1 Fe C3 68.64(7) . . ?
C5 Fe C3 68.34(9) . . ?
C6 Fe C3 126.62(9) . . ?
C9 Fe C3 154.21(8) . . ?
C4 Fe C8 108.13(8) . . ?
C2 Fe C8 154.07(8) . . ?
C7 Fe C8 40.59(8) . . ?
C1 Fe C8 163.87(8) . . ?
C5 Fe C8 126.45(8) . . ?
C6 Fe C8 68.29(8) . . ?
C9 Fe C8 40.37(8) . . ?
C3 Fe C8 119.89(8) . . ?
C4 Fe C10 154.36(9) . . ?
C2 Fe C10 126.15(7) . . ?
C7 Fe C10 67.93(8) . . ?
C1 Fe C10 107.65(7) . . ?
C5 Fe C10 119.87(9) . . ?
C6 Fe C10 40.30(8) . . ?
C9 Fe C10 40.45(7) . . ?
C3 Fe C10 163.89(8) . . ?
C8 Fe C10 67.99(8) . . ?
C5 C1 C2 107.75(16) . . ?
C5 C1 C23 127.71(18) . . ?
C2 C1 C23 124.52(17) . . ?
C5 C1 Fe 69.52(10) . . ?
C2 C1 Fe 69.40(9) . . ?
C23 C1 Fe 125.22(12) . . ?
C19 C18 C17 121.76(16) . . ?
C19 C18 Cl 120.37(13) . . ?
C17 C18 Cl 117.83(14) . . ?
C12 N1 C11 110.30(13) . . ?
C3 C2 C1 107.56(17) . . ?
C3 C2 C11 127.09(17) . . ?
C1 C2 C11 125.33(15) . . ?
C3 C2 Fe 69.82(10) . . ?
C1 C2 Fe 69.59(10) . . ?
C11 C2 Fe 127.34(11) . . ?
C17 C16 C15 121.67(15) . . ?
C10 C6 C7 107.81(18) . . ?
C10 C6 Fe 70.01(11) . . ?
C7 C6 Fe 69.61(11) . . ?
C18 C19 C20 120.23(15) . . ?
N3 C20 C19 117.32(15) . . ?
N3 C20 C15 123.77(16) . . ?
C19 C20 C15 118.91(15) . . ?
C16 C15 C20 118.54(15) . . ?
C16 C15 C14 123.13(14) . . ?
C20 C15 C14 118.33(15) . . ?
C21 N3 C20 115.29(15) . . ?
C9 C8 C7 107.71(17) . . ?
C9 C8 Fe 69.74(10) . . ?
C7 C8 Fe 69.49(10) . . ?
N1 C11 C2 110.54(14) . . ?
C14 N2 C13 124.27(15) . . ?
N2 C14 C22 123.53(16) . . ?
N2 C14 C15 119.81(15) . . ?
C22 C14 C15 116.67(15) . . ?
C4 C5 C1 107.93(18) . . ?
C4 C5 Fe 69.58(11) . . ?
C1 C5 Fe 69.50(10) . . ?
C4 C3 C2 108.22(17) . . ?
C4 C3 Fe 69.48(11) . . ?
C2 C3 Fe 69.28(10) . . ?
N2 C13 C12 114.27(15) . . ?
C6 C7 C8 108.09(18) . . ?
C6 C7 Fe 69.76(10) . . ?
C8 C7 Fe 69.92(11) . . ?
N1 C12 C13 111.55(15) . . ?
C14 C22 C21 119.24(17) . . ?
N3 C21 C22 126.66(17) . . ?
C16 C17 C18 118.82(16) . . ?
C6 C10 C9 108.23(18) . . ?
C6 C10 Fe 69.69(11) . . ?
C9 C10 Fe 69.68(11) . . ?
C3 C4 C5 108.52(17) . . ?
C3 C4 Fe 70.06(11) . . ?
C5 C4 Fe 69.82(11) . . ?
C8 C9 C10 108.15(19) . . ?
C8 C9 Fe 69.88(11) . . ?
C10 C9 Fe 69.87(11) . . ?
C25 N4 C24 110.14(16) . . ?
C25 N4 C23 110.78(15) . . ?
C24 N4 C23 109.22(14) . . ?
N4 C23 C1 112.78(14) . . ?

loop_
_geom_bond_atom_site_label_1
_geom_bond_atom_site_label_2
_geom_bond_distance
_geom_bond_site_symmetry_2
_geom_bond_publ_flag
Fe C4 2.0374(18) . ?
Fe C2 2.0378(16) . ?
Fe C7 2.0397(19) . ?
Fe C1 2.0404(17) . ?
Fe C5 2.0406(18) . ?
Fe C6 2.0417(18) . ?
Fe C9 2.0435(18) . ?
Fe C3 2.0451(18) . ?
Fe C8 2.0453(18) . ?
Fe C10 2.0460(18) . ?
Cl C18 1.7405(18) . ?
C1 C5 1.428(3) . ?
C1 C2 1.429(2) . ?
C1 C23 1.499(2) . ?
C18 C19 1.361(2) . ?
C18 C17 1.402(2) . ?
N1 C12 1.459(2) . ?
N1 C11 1.481(2) . ?
C2 C3 1.427(2) . ?
C2 C11 1.491(3) . ?
C16 C17 1.364(2) . ?
C16 C15 1.414(2) . ?
C6 C10 1.408(3) . ?
C6 C7 1.417(3) . ?
C19 C20 1.409(2) . ?
C20 N3 1.369(2) . ?
C20 C15 1.419(2) . ?
C15 C14 1.439(2) . ?
N3 C21 1.317(2) . ?
C8 C9 1.411(3) . ?
C8 C7 1.417(3) . ?
N2 C14 1.355(2) . ?
N2 C13 1.453(2) . ?
C14 C22 1.393(2) . ?
C5 C4 1.415(3) . ?
C3 C4 1.412(3) . ?
C13 C12 1.523(2) . ?
C22 C21 1.395(3) . ?
C10 C9 1.414(3) . ?
N4 C25 1.450(2) . ?
N4 C24 1.465(2) . ?
N4 C23 1.469(2) . ?

loop_
_geom_hbond_atom_site_label_D
_geom_hbond_atom_site_label_H
_geom_hbond_atom_site_label_A
_geom_hbond_distance_DH
_geom_hbond_distance_HA
_geom_hbond_distance_DA
_geom_hbond_angle_DHA
_geom_hbond_site_symmetry_A
N2 H2 N1 0.9698(10) 2.111(7) 3.050(2) 162.6(18) 3_666
N1 H1 N4 0.9697(10) 2.288(8) 3.171(2) 151.1(14) .

loop_
_geom_torsion_atom_site_label_1
_geom_torsion_atom_site_label_2
_geom_torsion_atom_site_label_3
_geom_torsion_atom_site_label_4
_geom_torsion
_geom_torsion_site_symmetry_1
_geom_torsion_site_symmetry_2
_geom_torsion_site_symmetry_3
_geom_torsion_site_symmetry_4
_geom_torsion_publ_flag
C4 Fe C1 C5 -37.53(13) . . . . ?
C2 Fe C1 C5 -119.22(15) . . . . ?
C7 Fe C1 C5 -168.77(17) . . . . ?
C6 Fe C1 C5 157.86(12) . . . . ?
C9 Fe C1 C5 74.76(14) . . . . ?
C3 Fe C1 C5 -81.13(13) . . . . ?
C8 Fe C1 C5 43.9(3) . . . . ?
C10 Fe C1 C5 115.51(12) . . . . ?
C4 Fe C1 C2 81.69(12) . . . . ?
C7 Fe C1 C2 -49.6(2) . . . . ?
C5 Fe C1 C2 119.22(15) . . . . ?
C6 Fe C1 C2 -82.92(12) . . . . ?
C9 Fe C1 C2 -166.02(10) . . . . ?
C3 Fe C1 C2 38.09(11) . . . . ?
C8 Fe C1 C2 163.1(2) . . . . ?
C10 Fe C1 C2 -125.27(11) . . . . ?
C4 Fe C1 C23 -159.91(19) . . . . ?
C2 Fe C1 C23 118.4(2) . . . . ?
C7 Fe C1 C23 68.9(2) . . . . ?
C5 Fe C1 C23 -122.4(2) . . . . ?
C6 Fe C1 C23 35.48(19) . . . . ?
C9 Fe C1 C23 -47.62(19) . . . . ?
C3 Fe C1 C23 156.49(19) . . . . ?
C8 Fe C1 C23 -78.5(3) . . . . ?
C10 Fe C1 C23 -6.86(18) . . . . ?
C5 C1 C2 C3 -0.60(18) . . . . ?
C23 C1 C2 C3 -179.03(15) . . . . ?
Fe C1 C2 C3 -59.74(11) . . . . ?
C5 C1 C2 C11 -178.88(15) . . . . ?
C23 C1 C2 C11 2.7(3) . . . . ?
Fe C1 C2 C11 121.97(16) . . . . ?
C5 C1 C2 Fe 59.15(12) . . . . ?
C23 C1 C2 Fe -119.29(16) . . . . ?
C4 Fe C2 C3 37.14(12) . . . . ?
C7 Fe C2 C3 -83.95(13) . . . . ?
C1 Fe C2 C3 118.67(15) . . . . ?
C5 Fe C2 C3 80.84(13) . . . . ?
C6 Fe C2 C3 -126.48(12) . . . . ?
C9 Fe C2 C3 162.8(3) . . . . ?
C8 Fe C2 C3 -50.7(2) . . . . ?
C10 Fe C2 C3 -166.86(12) . . . . ?
C4 Fe C2 C1 -81.53(12) . . . . ?
C7 Fe C2 C1 157.38(11) . . . . ?
C5 Fe C2 C1 -37.83(10) . . . . ?
C6 Fe C2 C1 114.84(11) . . . . ?
C9 Fe C2 C1 44.2(3) . . . . ?
C3 Fe C2 C1 -118.67(15) . . . . ?
C8 Fe C2 C1 -169.38(16) . . . . ?
C10 Fe C2 C1 74.47(13) . . . . ?
C4 Fe C2 C11 158.99(17) . . . . ?
C7 Fe C2 C11 37.90(18) . . . . ?
C1 Fe C2 C11 -119.48(19) . . . . ?
C5 Fe C2 C11 -157.31(17) . . . . ?
C6 Fe C2 C11 -4.63(17) . . . . ?
C9 Fe C2 C11 -75.3(3) . . . . ?
C3 Fe C2 C11 121.8(2) . . . . ?
C8 Fe C2 C11 71.1(2) . . . . ?
C10 Fe C2 C11 -45.01(18) . . . . ?
C4 Fe C6 C10 161.1(3) . . . . ?
C2 Fe C6 C10 -126.01(11) . . . . ?
C7 Fe C6 C10 118.85(17) . . . . ?
C1 Fe C6 C10 -83.01(13) . . . . ?
C5 Fe C6 C10 -48.8(2) . . . . ?
C9 Fe C6 C10 37.49(11) . . . . ?
C3 Fe C6 C10 -167.00(11) . . . . ?
C8 Fe C6 C10 81.13(12) . . . . ?
C4 Fe C6 C7 42.3(3) . . . . ?
C2 Fe C6 C7 115.14(12) . . . . ?
C1 Fe C6 C7 158.15(12) . . . . ?
C5 Fe C6 C7 -167.61(17) . . . . ?
C9 Fe C6 C7 -81.36(13) . . . . ?
C3 Fe C6 C7 74.15(14) . . . . ?
C8 Fe C6 C7 -37.71(12) . . . . ?
C10 Fe C6 C7 -118.85(17) . . . . ?
C17 C18 C19 C20 -2.9(3) . . . . ?
Cl C18 C19 C20 174.90(13) . . . . ?
C18 C19 C20 N3 -176.93(16) . . . . ?
C18 C19 C20 C15 1.9(2) . . . . ?
C17 C16 C15 C20 -2.1(2) . . . . ?
C17 C16 C15 C14 178.12(16) . . . . ?
N3 C20 C15 C16 179.28(16) . . . . ?
C19 C20 C15 C16 0.5(2) . . . . ?
N3 C20 C15 C14 -0.9(2) . . . . ?
C19 C20 C15 C14 -179.63(15) . . . . ?
C19 C20 N3 C21 177.98(16) . . . . ?
C15 C20 N3 C21 -0.8(3) . . . . ?
C4 Fe C8 C9 115.32(13) . . . . ?
C2 Fe C8 C9 -166.23(15) . . . . ?
C7 Fe C8 C9 -118.97(17) . . . . ?
C1 Fe C8 C9 39.6(3) . . . . ?
C5 Fe C8 C9 74.01(14) . . . . ?
C6 Fe C8 C9 -81.23(13) . . . . ?
C3 Fe C8 C9 158.00(12) . . . . ?
C10 Fe C8 C9 -37.66(12) . . . . ?
C4 Fe C8 C7 -125.72(13) . . . . ?
C2 Fe C8 C7 -47.3(2) . . . . ?
C1 Fe C8 C7 158.5(2) . . . . ?
C5 Fe C8 C7 -167.02(12) . . . . ?
C6 Fe C8 C7 37.74(12) . . . . ?
C9 Fe C8 C7 118.97(17) . . . . ?
C3 Fe C8 C7 -83.03(14) . . . . ?
C10 Fe C8 C7 81.31(13) . . . . ?
C12 N1 C11 C2 -175.38(14) . . . . ?
C3 C2 C11 N1 -97.46(19) . . . . ?
C1 C2 C11 N1 80.5(2) . . . . ?
Fe C2 C11 N1 170.66(11) . . . . ?
C13 N2 C14 C22 -1.0(3) . . . . ?
C13 N2 C14 C15 179.07(15) . . . . ?
C16 C15 C14 N2 1.9(2) . . . . ?
C20 C15 C14 N2 -177.94(15) . . . . ?
C16 C15 C14 C22 -178.01(16) . . . . ?
C20 C15 C14 C22 2.2(2) . . . . ?
C2 C1 C5 C4 0.09(19) . . . . ?
C23 C1 C5 C4 178.46(16) . . . . ?
Fe C1 C5 C4 59.17(12) . . . . ?
C2 C1 C5 Fe -59.07(12) . . . . ?
C23 C1 C5 Fe 119.30(17) . . . . ?
C2 Fe C5 C4 -81.48(13) . . . . ?
C7 Fe C5 C4 42.5(4) . . . . ?
C1 Fe C5 C4 -119.34(17) . . . . ?
C6 Fe C5 C4 -167.86(17) . . . . ?
C9 Fe C5 C4 115.42(13) . . . . ?
C3 Fe C5 C4 -37.40(12) . . . . ?
C8 Fe C5 C4 74.52(15) . . . . ?
C10 Fe C5 C4 158.02(12) . . . . ?
C4 Fe C5 C1 119.34(17) . . . . ?
C2 Fe C5 C1 37.86(10) . . . . ?
C7 Fe C5 C1 161.9(3) . . . . ?
C6 Fe C5 C1 -48.5(2) . . . . ?
C9 Fe C5 C1 -125.24(11) . . . . ?
C3 Fe C5 C1 81.94(12) . . . . ?
C8 Fe C5 C1 -166.14(11) . . . . ?
C10 Fe C5 C1 -82.64(13) . . . . ?
C1 C2 C3 C4 0.88(19) . . . . ?
C11 C2 C3 C4 179.12(16) . . . . ?
Fe C2 C3 C4 -58.72(13) . . . . ?
C1 C2 C3 Fe 59.60(11) . . . . ?
C11 C2 C3 Fe -122.16(16) . . . . ?
C2 Fe C3 C4 119.91(16) . . . . ?
C7 Fe C3 C4 -125.86(12) . . . . ?
C1 Fe C3 C4 81.73(12) . . . . ?
C5 Fe C3 C4 37.53(11) . . . . ?
C6 Fe C3 C4 -167.07(11) . . . . ?
C9 Fe C3 C4 -49.2(2) . . . . ?
C8 Fe C3 C4 -83.07(14) . . . . ?
C10 Fe C3 C4 161.3(3) . . . . ?
C4 Fe C3 C2 -119.91(16) . . . . ?
C7 Fe C3 C2 114.23(12) . . . . ?
C1 Fe C3 C2 -38.18(11) . . . . ?
C5 Fe C3 C2 -82.38(12) . . . . ?
C6 Fe C3 C2 73.02(13) . . . . ?
C9 Fe C3 C2 -169.08(16) . . . . ?
C8 Fe C3 C2 157.02(11) . . . . ?
C10 Fe C3 C2 41.4(3) . . . . ?
C14 N2 C13 C12 -73.0(2) . . . . ?
C10 C6 C7 C8 -0.2(2) . . . . ?
Fe C6 C7 C8 59.64(13) . . . . ?
C10 C6 C7 Fe -59.84(12) . . . . ?
C9 C8 C7 C6 0.0(2) . . . . ?
Fe C8 C7 C6 -59.55(12) . . . . ?
C9 C8 C7 Fe 59.50(12) . . . . ?
C4 Fe C7 C6 -166.68(12) . . . . ?
C2 Fe C7 C6 -82.47(13) . . . . ?
C1 Fe C7 C6 -47.5(2) . . . . ?
C5 Fe C7 C6 160.0(3) . . . . ?
C9 Fe C7 C6 81.48(13) . . . . ?
C3 Fe C7 C6 -125.69(12) . . . . ?
C8 Fe C7 C6 119.15(17) . . . . ?
C10 Fe C7 C6 37.68(12) . . . . ?
C4 Fe C7 C8 74.17(15) . . . . ?
C2 Fe C7 C8 158.38(11) . . . . ?
C1 Fe C7 C8 -166.67(15) . . . . ?
C5 Fe C7 C8 40.9(4) . . . . ?
C6 Fe C7 C8 -119.15(17) . . . . ?
C9 Fe C7 C8 -37.68(11) . . . . ?
C3 Fe C7 C8 115.16(12) . . . . ?
C10 Fe C7 C8 -81.47(13) . . . . ?
C11 N1 C12 C13 -175.90(14) . . . . ?
N2 C13 C12 N1 -51.6(2) . . . . ?
N2 C14 C22 C21 178.26(17) . . . . ?
C15 C14 C22 C21 -1.8(2) . . . . ?
C20 N3 C21 C22 1.2(3) . . . . ?
C14 C22 C21 N3 0.2(3) . . . . ?
C15 C16 C17 C18 1.1(3) . . . . ?
C19 C18 C17 C16 1.4(3) . . . . ?
Cl C18 C17 C16 -176.47(14) . . . . ?
C7 C6 C10 C9 0.4(2) . . . . ?
Fe C6 C10 C9 -59.22(12) . . . . ?
C7 C6 C10 Fe 59.59(13) . . . . ?
C4 Fe C10 C6 -168.13(16) . . . . ?
C2 Fe C10 C6 73.02(13) . . . . ?
C7 Fe C10 C6 -37.98(12) . . . . ?
C1 Fe C10 C6 114.58(12) . . . . ?
C5 Fe C10 C6 157.62(11) . . . . ?
C9 Fe C10 C6 -119.52(17) . . . . ?
C3 Fe C10 C6 40.6(3) . . . . ?
C8 Fe C10 C6 -81.93(13) . . . . ?
C4 Fe C10 C9 -48.6(2) . . . . ?
C2 Fe C10 C9 -167.46(11) . . . . ?
C7 Fe C10 C9 81.54(13) . . . . ?
C1 Fe C10 C9 -125.90(12) . . . . ?
C5 Fe C10 C9 -82.86(13) . . . . ?
C6 Fe C10 C9 119.52(17) . . . . ?
C3 Fe C10 C9 160.1(3) . . . . ?
C8 Fe C10 C9 37.59(12) . . . . ?
C2 C3 C4 C5 -0.8(2) . . . . ?
Fe C3 C4 C5 -59.43(13) . . . . ?
C2 C3 C4 Fe 58.60(12) . . . . ?
C1 C5 C4 C3 0.5(2) . . . . ?
Fe C5 C4 C3 59.58(13) . . . . ?
C1 C5 C4 Fe -59.12(12) . . . . ?
C2 Fe C4 C3 -37.53(11) . . . . ?
C7 Fe C4 C3 73.89(14) . . . . ?
C1 Fe C4 C3 -81.70(12) . . . . ?
C5 Fe C4 C3 -119.56(16) . . . . ?
C6 Fe C4 C3 40.8(3) . . . . ?
C9 Fe C4 C3 157.65(11) . . . . ?
C8 Fe C4 C3 115.09(12) . . . . ?
C10 Fe C4 C3 -168.15(16) . . . . ?
C2 Fe C4 C5 82.03(12) . . . . ?
C7 Fe C4 C5 -166.55(12) . . . . ?
C1 Fe C4 C5 37.86(11) . . . . ?
C6 Fe C4 C5 160.4(3) . . . . ?
C9 Fe C4 C5 -82.79(13) . . . . ?
C3 Fe C4 C5 119.56(16) . . . . ?
C8 Fe C4 C5 -125.34(12) . . . . ?
C10 Fe C4 C5 -48.6(2) . . . . ?
C7 C8 C9 C10 0.3(2) . . . . ?
Fe C8 C9 C10 59.61(13) . . . . ?
C7 C8 C9 Fe -59.34(12) . . . . ?
C6 C10 C9 C8 -0.4(2) . . . . ?
Fe C10 C9 C8 -59.62(12) . . . . ?
C6 C10 C9 Fe 59.22(12) . . . . ?
C4 Fe C9 C8 -82.84(14) . . . . ?
C2 Fe C9 C8 158.1(2) . . . . ?
C7 Fe C9 C8 37.87(12) . . . . ?
C1 Fe C9 C8 -167.30(12) . . . . ?
C5 Fe C9 C8 -125.60(12) . . . . ?
C6 Fe C9 C8 81.83(13) . . . . ?
C3 Fe C9 C8 -48.3(2) . . . . ?
C10 Fe C9 C8 119.19(17) . . . . ?
C4 Fe C9 C10 157.98(12) . . . . ?
C2 Fe C9 C10 38.9(3) . . . . ?
C7 Fe C9 C10 -81.31(13) . . . . ?
C1 Fe C9 C10 73.51(14) . . . . ?
C5 Fe C9 C10 115.21(12) . . . . ?
C6 Fe C9 C10 -37.35(12) . . . . ?
C3 Fe C9 C10 -167.47(17) . . . . ?
C8 Fe C9 C10 -119.19(17) . . . . ?
C25 N4 C23 C1 -72.9(2) . . . . ?
C24 N4 C23 C1 165.56(16) . . . . ?
C5 C1 C23 N4 114.2(2) . . . . ?
C2 C1 C23 N4 -67.7(2) . . . . ?
Fe C1 C23 N4 -155.55(13) . . . . ?
